data_1552970
loop_
_publ_author_name
'Wang, Bin'
'Gu, Zhenhua'

_publ_section_title
;
 Highly efficient and practical resolution of
 2,3:6,7-dibenzobicyclo[3.3.1]nona-2,6-diene-4,8-dione and stereoselective
 synthesis of its chiral diamine derivatives
;
_journal_issue 3
_journal_name_full 'Org. Chem. Front.'
_journal_page_first 271
_journal_paper_doi 10.1039/C4QO00011K
_journal_volume 1
_journal_year 2014
_chemical_formula_sum 'C24.8 H24 N1.6'
_chemical_formula_weight 344.46
_space_group_IT_number 14
_space_group_name_Hall '-P 2yn'
_space_group_name_H-M_alt 'P 1 21/n 1'
_symmetry_cell_setting monoclinic
_symmetry_space_group_name_H-M 'P 1 21/n 1'
_atom_sites_solution_hydrogens geom
_atom_sites_solution_primary direct
_atom_sites_solution_secondary difmap
_audit_creation_method SHELXL-97
_cell_angle_alpha 90.00
_cell_angle_beta 111.716(17)
_cell_angle_gamma 90.00
_cell_formula_units_Z 5
_cell_length_a 14.4556(17)
_cell_length_b 10.0330(7)
_cell_length_c 17.453(3)
_cell_measurement_reflns_used 1916
_cell_measurement_temperature 290(2)
_cell_measurement_theta_max 69.5887
_cell_measurement_theta_min 3.2881
_cell_volume 2351.6(6)
_computing_cell_refinement 'CrysAlisPro (Agilent Technologies)'
_computing_data_collection 'CrysAlisPro (Agilent Technologies)'
_computing_data_reduction 'CrysAlisPro (Agilent Technologies)'
_computing_molecular_graphics 'Ortep-3 (L. J. Farrugia, 2001)'
_computing_publication_material SHELXL-97
_computing_structure_refinement 'SHELXL-97 (Sheldrick, 1997)'
_computing_structure_solution 'SHELXS-97 (Sheldrick, 1997)'
_diffrn_ambient_temperature 290(2)
_diffrn_detector_area_resol_mean 15.9149
_diffrn_measured_fraction_theta_full 0.974
_diffrn_measured_fraction_theta_max 0.974
_diffrn_measurement_device_type 'Gemini S Ultra, Agilent Technologies'
_diffrn_measurement_method '\w scans'
_diffrn_radiation_monochromator mirror
_diffrn_radiation_source 'Enhance Ultra (Cu) X-ray Source'
_diffrn_radiation_type CuK\a
_diffrn_radiation_wavelength 1.54184
_diffrn_reflns_av_R_equivalents 0.0260
_diffrn_reflns_av_sigmaI/netI 0.0315
_diffrn_reflns_limit_h_max 17
_diffrn_reflns_limit_h_min -15
_diffrn_reflns_limit_k_max 6
_diffrn_reflns_limit_k_min -11
_diffrn_reflns_limit_l_max 20
_diffrn_reflns_limit_l_min -20
_diffrn_reflns_number 9573
_diffrn_reflns_theta_full 69.72
_diffrn_reflns_theta_max 69.72
_diffrn_reflns_theta_min 3.41
_exptl_absorpt_coefficient_mu 0.536
_exptl_absorpt_correction_T_max 0.8821
_exptl_absorpt_correction_T_min 0.8471
_exptl_absorpt_correction_type multi-scan
_exptl_absorpt_process_details
;
CrysAlisPro, Agilent Technologies,
Version 1.171.36.21 (release 14-08-2012 CrysAlis171 .NET)
(compiled Sep 14 2012,17:21:16)
Empirical absorption correction using spherical harmonics,
 implemented in SCALE3 ABSPACK scaling algorithm.
;
_exptl_crystal_density_diffrn 1.216
_exptl_crystal_density_method 'not measured'
_exptl_crystal_F_000 920
_exptl_crystal_size_max 0.32
_exptl_crystal_size_mid 0.30
_exptl_crystal_size_min 0.24
_refine_diff_density_max 0.605
_refine_diff_density_min -0.278
_refine_diff_density_rms 0.052
_refine_ls_extinction_coef 0.0007(2)
_refine_ls_extinction_expression Fc^*^=kFc[1+0.001xFc^2^\l^3^/sin(2\q)]^-1/4^
_refine_ls_extinction_method SHELXL
_refine_ls_goodness_of_fit_ref 1.027
_refine_ls_hydrogen_treatment mixed
_refine_ls_matrix_type full
_refine_ls_number_parameters 299
_refine_ls_number_reflns 4326
_refine_ls_number_restraints 4
_refine_ls_restrained_S_all 1.031
_refine_ls_R_factor_all 0.1400
_refine_ls_R_factor_gt 0.1056
_refine_ls_shift/su_max 0.004
_refine_ls_shift/su_mean 0.001
_refine_ls_structure_factor_coef Fsqd
_refine_ls_weighting_details 'calc w=1/[\s^2^(Fo^2^)+(0.0617P)^2^+3.9567P] where P=(Fo^2^+2Fc^2^)/3'
_refine_ls_weighting_scheme calc
_refine_ls_wR_factor_gt 0.2296
_refine_ls_wR_factor_ref 0.2526
_reflns_number_gt 2810
_reflns_number_total 4326
_reflns_threshold_expression >2sigma(I)
_cod_data_source_file c4qo00011k2.cif
_cod_data_source_block shelxl
_cod_original_cell_volume 2351.6(5)
_cod_original_sg_symbol_H-M 'P 21/n'
_cod_original_formula_sum 'C24.80 H24 N1.60'
_cod_database_code 1552970

loop_
_symmetry_equiv_pos_as_xyz
'x, y, z'
'-x+1/2, y+1/2, -z+1/2'
'-x, -y, -z'
'x-1/2, -y-1/2, z-1/2'

loop_
_atom_site_label
_atom_site_type_symbol
_atom_site_fract_x
_atom_site_fract_y
_atom_site_fract_z
_atom_site_U_iso_or_equiv
_atom_site_adp_type
_atom_site_occupancy
_atom_site_symmetry_multiplicity
_atom_site_calc_flag
_atom_site_refinement_flags
N2 N 0.7663(3) 0.3691(4) -0.0254(3) 0.0941(14) Uani 1 1 d U
H2 H 0.7540 0.2861 -0.0212 0.113 Uiso 1 1 calc R
C6 C 0.7947(7) 0.4016(7) 0.5675(4) 0.131(3) Uani 1 1 d .
H6 H 0.8486 0.3827 0.6156 0.157 Uiso 1 1 calc R
N1 N 0.7815(4) 0.4704(4) 0.3178(3) 0.0990(15) Uani 1 1 d .
H1 H 0.7820 0.3860 0.3267 0.119 Uiso 1 1 calc R
C19 C 0.8910(3) 0.4368(4) 0.1542(3) 0.0662(11) Uani 1 1 d .
C12 C 0.6633(3) 0.4309(4) 0.0586(3) 0.0639(10) Uani 1 1 d .
C26 C 0.8322(3) 0.3128(5) -0.1333(3) 0.0682(11) Uani 1 1 d .
C11 C 0.6590(3) 0.4774(4) 0.1314(3) 0.0699(11) Uani 1 1 d .
C17 C 0.7399(4) 0.4768(5) 0.0234(3) 0.0781(12) Uani 1 1 d U
H17 H 0.7083 0.5483 -0.0158 0.094 Uiso 1 1 calc R
C2 C 0.7274(4) 0.5007(4) 0.4324(3) 0.0771(13) Uani 1 1 d .
C24 C 0.8848(3) 0.4379(5) 0.2318(3) 0.0773(13) Uani 1 1 d .
C18 C 0.8277(4) 0.5361(5) 0.0871(3) 0.0828(13) Uani 1 1 d U
H18 H 0.8700 0.5758 0.0604 0.099 Uiso 1 1 calc R
C25 C 0.8128(4) 0.4162(5) -0.0787(3) 0.0841(14) Uani 1 1 d .
H25A H 0.8758 0.4568 -0.0454 0.101 Uiso 1 1 calc R
H25B H 0.7713 0.4855 -0.1135 0.101 Uiso 1 1 calc R
C1 C 0.7451(4) 0.5665(4) 0.3621(3) 0.0809(13) Uani 1 1 d .
H1A H 0.6835 0.6055 0.3248 0.097 Uiso 1 1 calc R
H1B H 0.7935 0.6375 0.3829 0.097 Uiso 1 1 calc R
C10 C 0.7847(4) 0.6502(4) 0.1253(3) 0.0808(12) Uani 1 1 d U
H10A H 0.8374 0.7106 0.1569 0.097 Uiso 1 1 calc R
H10B H 0.7349 0.7004 0.0821 0.097 Uiso 1 1 calc R
C31 C 0.9018(4) 0.3392(6) -0.1682(3) 0.0870(14) Uani 1 1 d .
H31 H 0.9359 0.4198 -0.1568 0.104 Uiso 1 1 calc R
C8 C 0.8179(4) 0.5284(5) 0.2560(3) 0.0860(14) Uani 1 1 d .
H8 H 0.8593 0.6046 0.2834 0.103 Uiso 1 1 calc R
C9 C 0.7378(4) 0.5843(4) 0.1817(3) 0.0854(14) Uani 1 1 d U
H9 H 0.7028 0.6534 0.2001 0.103 Uiso 1 1 calc R
C13 C 0.5915(3) 0.3407(5) 0.0122(3) 0.0775(13) Uani 1 1 d .
H13 H 0.5933 0.3091 -0.0373 0.093 Uiso 1 1 calc R
C27 C 0.7826(4) 0.1933(5) -0.1525(3) 0.0877(15) Uani 1 1 d .
H27 H 0.7346 0.1729 -0.1306 0.105 Uiso 1 1 calc R
C29 C 0.8723(4) 0.1307(6) -0.2371(3) 0.0932(16) Uani 1 1 d .
H29 H 0.8858 0.0696 -0.2717 0.112 Uiso 1 1 calc R
C14 C 0.5171(3) 0.2970(5) 0.0385(4) 0.0908(15) Uani 1 1 d .
H14 H 0.4698 0.2357 0.0075 0.109 Uiso 1 1 calc R
C16 C 0.5838(4) 0.4363(6) 0.1554(3) 0.0875(15) Uani 1 1 d .
H16 H 0.5799 0.4713 0.2035 0.105 Uiso 1 1 calc R
C3 C 0.6348(5) 0.4632(5) 0.4276(4) 0.0962(16) Uani 1 1 d .
H3 H 0.5798 0.4854 0.3810 0.115 Uiso 1 1 calc R
C23 C 0.9479(4) 0.3454(5) 0.2915(3) 0.0913(15) Uani 1 1 d .
H23 H 0.9464 0.3427 0.3444 0.110 Uiso 1 1 calc R
C7 C 0.8081(5) 0.4703(5) 0.5038(3) 0.0947(16) Uani 1 1 d .
H7 H 0.8718 0.4965 0.5088 0.114 Uiso 1 1 calc R
C21 C 1.0149(4) 0.2651(5) 0.1972(4) 0.0960(16) Uani 1 1 d .
H21 H 1.0585 0.2090 0.1846 0.115 Uiso 1 1 calc R
C30 C 0.9217(4) 0.2500(6) -0.2189(3) 0.0970(17) Uani 1 1 d .
H30 H 0.9692 0.2703 -0.2414 0.116 Uiso 1 1 calc R
C15 C 0.5149(4) 0.3464(6) 0.1115(4) 0.0949(16) Uani 1 1 d .
H15 H 0.4660 0.3180 0.1305 0.114 Uiso 1 1 calc R
C20 C 0.9565(3) 0.3501(5) 0.1399(3) 0.0824(13) Uani 1 1 d .
H20 H 0.9607 0.3501 0.0880 0.099 Uiso 1 1 calc R
C22 C 1.0102(4) 0.2612(6) 0.2711(4) 0.0966(16) Uani 1 1 d .
H22 H 1.0496 0.2008 0.3099 0.116 Uiso 1 1 calc R
C28 C 0.8031(5) 0.1035(6) -0.2036(3) 0.1016(17) Uani 1 1 d .
H28 H 0.7690 0.0229 -0.2154 0.122 Uiso 1 1 calc R
C5 C 0.6987(10) 0.3609(7) 0.5583(6) 0.148(4) Uani 1 1 d .
H5 H 0.6888 0.3111 0.5996 0.177 Uiso 1 1 calc R
C4 C 0.6210(7) 0.3933(7) 0.4904(6) 0.133(3) Uani 1 1 d .
H4 H 0.5571 0.3683 0.4855 0.160 Uiso 1 1 calc R

loop_
_atom_site_aniso_label
_atom_site_aniso_U_11
_atom_site_aniso_U_22
_atom_site_aniso_U_33
_atom_site_aniso_U_23
_atom_site_aniso_U_13
_atom_site_aniso_U_12
N2 0.144(4) 0.067(2) 0.100(3) 0.000(2) 0.079(3) -0.017(2)
C6 0.206(9) 0.109(5) 0.089(4) 0.015(4) 0.068(5) 0.064(6)
N1 0.176(5) 0.055(2) 0.098(3) -0.002(2) 0.087(3) 0.000(3)
C19 0.062(2) 0.053(2) 0.086(3) 0.010(2) 0.030(2) -0.0051(19)
C12 0.066(2) 0.060(2) 0.070(3) 0.014(2) 0.030(2) 0.004(2)
C26 0.072(3) 0.077(3) 0.065(2) 0.013(2) 0.035(2) 0.004(2)
C11 0.070(3) 0.060(2) 0.080(3) 0.003(2) 0.028(2) 0.010(2)
C17 0.086(3) 0.074(3) 0.083(3) 0.014(2) 0.042(3) 0.001(2)
C2 0.109(4) 0.055(2) 0.078(3) -0.010(2) 0.046(3) 0.011(2)
C24 0.078(3) 0.064(3) 0.098(3) -0.015(2) 0.043(3) -0.005(2)
C18 0.097(3) 0.064(3) 0.099(4) 0.013(2) 0.050(3) -0.006(2)
C25 0.111(4) 0.076(3) 0.085(3) 0.012(3) 0.060(3) 0.002(3)
C1 0.115(4) 0.058(3) 0.077(3) -0.010(2) 0.045(3) 0.001(2)
C10 0.095(3) 0.047(2) 0.101(3) 0.006(2) 0.037(3) -0.007(2)
C31 0.087(3) 0.100(4) 0.089(3) -0.011(3) 0.049(3) -0.021(3)
C8 0.097(4) 0.063(3) 0.102(4) -0.015(3) 0.040(3) -0.008(3)
C9 0.127(4) 0.051(2) 0.088(3) 0.002(2) 0.051(3) 0.011(3)
C13 0.077(3) 0.086(3) 0.072(3) -0.005(2) 0.031(2) 0.008(3)
C27 0.095(3) 0.092(4) 0.098(4) -0.007(3) 0.061(3) -0.016(3)
C29 0.105(4) 0.107(4) 0.081(3) -0.004(3) 0.049(3) 0.015(3)
C14 0.058(3) 0.084(3) 0.121(4) -0.006(3) 0.022(3) -0.012(2)
C16 0.080(3) 0.111(4) 0.080(3) 0.008(3) 0.038(3) 0.010(3)
C3 0.112(4) 0.081(3) 0.107(4) -0.014(3) 0.055(4) 0.000(3)
C23 0.104(4) 0.093(4) 0.080(3) 0.007(3) 0.037(3) 0.002(3)
C7 0.116(4) 0.088(4) 0.085(3) -0.005(3) 0.043(3) 0.029(3)
C21 0.084(3) 0.076(3) 0.136(5) 0.010(3) 0.051(3) 0.006(3)
C30 0.086(3) 0.126(5) 0.094(4) -0.007(4) 0.052(3) -0.012(3)
C15 0.087(4) 0.107(4) 0.107(4) 0.026(3) 0.055(3) 0.002(3)
C20 0.075(3) 0.078(3) 0.100(4) -0.007(3) 0.039(3) -0.004(3)
C22 0.078(3) 0.100(4) 0.109(4) 0.018(3) 0.031(3) 0.015(3)
C28 0.127(5) 0.093(4) 0.102(4) -0.017(3) 0.062(4) -0.029(3)
C5 0.276(13) 0.086(5) 0.138(7) 0.008(5) 0.144(9) 0.026(7)
C4 0.181(8) 0.098(5) 0.173(8) -0.017(5) 0.128(7) -0.009(5)

loop_
_atom_type_symbol
_atom_type_description
_atom_type_scat_dispersion_real
_atom_type_scat_dispersion_imag
_atom_type_scat_source
C C 0.0181 0.0091 'International Tables Vol C Tables 4.2.6.8 and 6.1.1.4'
H H 0.0000 0.0000 'International Tables Vol C Tables 4.2.6.8 and 6.1.1.4'
N N 0.0311 0.0180 'International Tables Vol C Tables 4.2.6.8 and 6.1.1.4'

loop_
_geom_angle_atom_site_label_1
_geom_angle_atom_site_label_2
_geom_angle_atom_site_label_3
_geom_angle
C25 N2 C17 114.3(4)
C25 N2 H2 122.8
C17 N2 H2 122.8
C7 C6 C5 118.9(8)
C7 C6 H6 120.5
C5 C6 H6 120.5
C1 N1 C8 115.0(4)
C1 N1 H1 122.5
C8 N1 H1 122.5
C20 C19 C24 118.7(4)
C20 C19 C18 121.5(4)
C24 C19 C18 119.8(4)
C11 C12 C13 118.6(4)
C11 C12 C17 123.9(4)
C13 C12 C17 117.4(4)
C27 C26 C31 117.4(4)
C27 C26 C25 123.7(4)
C31 C26 C25 118.9(4)
C16 C11 C12 119.6(4)
C16 C11 C9 121.9(4)
C12 C11 C9 118.4(4)
C18 C17 N2 112.9(4)
C18 C17 C12 111.7(4)
N2 C17 C12 112.6(4)
C18 C17 H17 106.3
N2 C17 H17 106.3
C12 C17 H17 106.3
C3 C2 C7 118.3(5)
C3 C2 C1 122.2(5)
C7 C2 C1 119.4(5)
C19 C24 C23 116.6(4)
C19 C24 C8 124.2(5)
C23 C24 C8 119.2(5)
C17 C18 C19 114.5(4)
C17 C18 C10 104.5(4)
C19 C18 C10 111.3(4)
C17 C18 H18 108.8
C19 C18 H18 108.8
C10 C18 H18 108.8
N2 C25 C26 115.5(4)
N2 C25 H25A 108.4
C26 C25 H25A 108.4
N2 C25 H25B 108.4
C26 C25 H25B 108.4
H25A C25 H25B 107.5
N1 C1 C2 110.5(4)
N1 C1 H1A 109.6
C2 C1 H1A 109.6
N1 C1 H1B 109.6
C2 C1 H1B 109.6
H1A C1 H1B 108.1
C9 C10 C18 107.3(3)
C9 C10 H10A 110.2
C18 C10 H10A 110.2
C9 C10 H10B 110.2
C18 C10 H10B 110.2
H10A C10 H10B 108.5
C30 C31 C26 121.6(5)
C30 C31 H31 119.2
C26 C31 H31 119.2
N1 C8 C9 114.2(4)
N1 C8 C24 114.1(4)
C9 C8 C24 110.9(4)
N1 C8 H8 105.6
C9 C8 H8 105.6
C24 C8 H8 105.6
C8 C9 C10 109.5(4)
C8 C9 C11 113.4(4)
C10 C9 C11 109.6(4)
C8 C9 H9 108.1
C10 C9 H9 108.1
C11 C9 H9 108.1
C14 C13 C12 121.1(4)
C14 C13 H13 119.4
C12 C13 H13 119.4
C26 C27 C28 120.8(4)
C26 C27 H27 119.6
C28 C27 H27 119.6
C28 C29 C30 118.6(5)
C28 C29 H29 120.7
C30 C29 H29 120.7
C15 C14 C13 118.6(5)
C15 C14 H14 120.7
C13 C14 H14 120.7
C15 C16 C11 122.0(5)
C15 C16 H16 119.0
C11 C16 H16 119.0
C2 C3 C4 121.3(7)
C2 C3 H3 119.3
C4 C3 H3 119.3
C22 C23 C24 120.5(5)
C22 C23 H23 119.7
C24 C23 H23 119.7
C6 C7 C2 120.6(6)
C6 C7 H7 119.7
C2 C7 H7 119.7
C22 C21 C20 120.1(5)
C22 C21 H21 120.0
C20 C21 H21 120.0
C31 C30 C29 120.5(5)
C31 C30 H30 119.7
C29 C30 H30 119.7
C16 C15 C14 120.0(5)
C16 C15 H15 120.0
C14 C15 H15 120.0
C21 C20 C19 123.3(5)
C21 C20 H20 118.4
C19 C20 H20 118.4
C21 C22 C23 120.8(5)
C21 C22 H22 119.6
C23 C22 H22 119.6
C29 C28 C27 121.1(5)
C29 C28 H28 119.4
C27 C28 H28 119.4
C4 C5 C6 120.2(8)
C4 C5 H5 119.9
C6 C5 H5 119.9
C5 C4 C3 120.6(8)
C5 C4 H4 119.7
C3 C4 H4 119.7

loop_
_geom_bond_atom_site_label_1
_geom_bond_atom_site_label_2
_geom_bond_distance
N2 C25 1.416(5)
N2 C17 1.509(6)
N2 H2 0.8600
C6 C7 1.382(8)
C6 C5 1.397(11)
C6 H6 0.9300
N1 C1 1.451(5)
N1 C8 1.481(6)
N1 H1 0.8600
C19 C20 1.375(6)
C19 C24 1.389(6)
C19 C18 1.552(6)
C12 C11 1.377(6)
C12 C13 1.390(6)
C12 C17 1.523(6)
C26 C27 1.372(6)
C26 C31 1.382(6)
C26 C25 1.504(6)
C11 C16 1.365(6)
C11 C9 1.575(7)
C17 C18 1.469(7)
C17 H17 0.9800
C2 C3 1.364(7)
C2 C7 1.389(7)
C2 C1 1.497(6)
C24 C23 1.441(7)
C24 C8 1.497(6)
C18 C10 1.565(6)
C18 H18 0.9800
C25 H25A 0.9700
C25 H25B 0.9700
C1 H1A 0.9700
C1 H1B 0.9700
C10 C9 1.536(6)
C10 H10A 0.9700
C10 H10B 0.9700
C31 C30 1.362(7)
C31 H31 0.9300
C8 C9 1.492(7)
C8 H8 0.9800
C9 H9 0.9800
C13 C14 1.386(6)
C13 H13 0.9300
C27 C28 1.375(7)
C27 H27 0.9300
C29 C28 1.361(7)
C29 C30 1.369(7)
C29 H29 0.9300
C14 C15 1.379(7)
C14 H14 0.9300
C16 C15 1.352(7)
C16 H16 0.9300
C3 C4 1.376(9)
C3 H3 0.9300
C23 C22 1.375(7)
C23 H23 0.9300
C7 H7 0.9300
C21 C22 1.316(7)
C21 C20 1.348(7)
C21 H21 0.9300
C30 H30 0.9300
C15 H15 0.9300
C20 H20 0.9300
C22 H22 0.9300
C28 H28 0.9300
C5 C4 1.337(11)
C5 H5 0.9300
C4 H4 0.9300

loop_
_geom_torsion_atom_site_label_1
_geom_torsion_atom_site_label_2
_geom_torsion_atom_site_label_3
_geom_torsion_atom_site_label_4
_geom_torsion
C13 C12 C11 C16 -1.4(6)
C17 C12 C11 C16 176.0(4)
C13 C12 C11 C9 -177.4(4)
C17 C12 C11 C9 0.0(6)
C25 N2 C17 C18 -70.1(6)
C25 N2 C17 C12 162.2(4)
C11 C12 C17 C18 20.5(6)
C13 C12 C17 C18 -162.1(4)
C11 C12 C17 N2 148.9(4)
C13 C12 C17 N2 -33.7(6)
C20 C19 C24 C23 -0.7(6)
C18 C19 C24 C23 -178.3(4)
C20 C19 C24 C8 179.1(4)
C18 C19 C24 C8 1.5(7)
N2 C17 C18 C19 -61.7(5)
C12 C17 C18 C19 66.4(5)
N2 C17 C18 C10 176.2(3)
C12 C17 C18 C10 -55.7(5)
C20 C19 C18 C17 78.8(5)
C24 C19 C18 C17 -103.6(5)
C20 C19 C18 C10 -162.9(4)
C24 C19 C18 C10 14.7(6)
C17 N2 C25 C26 -175.1(4)
C27 C26 C25 N2 20.7(7)
C31 C26 C25 N2 -160.9(5)
C8 N1 C1 C2 -170.0(5)
C3 C2 C1 N1 -100.1(6)
C7 C2 C1 N1 76.6(6)
C17 C18 C10 C9 75.8(5)
C19 C18 C10 C9 -48.3(5)
C27 C26 C31 C30 -0.7(8)
C25 C26 C31 C30 -179.2(5)
C1 N1 C8 C9 -70.4(6)
C1 N1 C8 C24 160.6(4)
C19 C24 C8 N1 148.6(5)
C23 C24 C8 N1 -31.7(6)
C19 C24 C8 C9 17.9(6)
C23 C24 C8 C9 -162.3(4)
N1 C8 C9 C10 176.0(4)
C24 C8 C9 C10 -53.4(5)
N1 C8 C9 C11 -61.2(5)
C24 C8 C9 C11 69.3(5)
C18 C10 C9 C8 70.1(5)
C18 C10 C9 C11 -54.9(5)
C16 C11 C9 C8 79.6(6)
C12 C11 C9 C8 -104.4(5)
C16 C11 C9 C10 -157.6(4)
C12 C11 C9 C10 18.3(6)
C11 C12 C13 C14 -0.5(7)
C17 C12 C13 C14 -178.0(4)
C31 C26 C27 C28 0.8(8)
C25 C26 C27 C28 179.2(5)
C12 C13 C14 C15 0.9(8)
C12 C11 C16 C15 2.8(8)
C9 C11 C16 C15 178.7(5)
C7 C2 C3 C4 -2.1(8)
C1 C2 C3 C4 174.7(5)
C19 C24 C23 C22 -0.1(7)
C8 C24 C23 C22 -179.9(5)
C5 C6 C7 C2 1.2(9)
C3 C2 C7 C6 1.3(7)
C1 C2 C7 C6 -175.6(5)
C26 C31 C30 C29 0.3(9)
C28 C29 C30 C31 0.1(9)
C11 C16 C15 C14 -2.4(8)
C13 C14 C15 C16 0.5(8)
C22 C21 C20 C19 0.7(8)
C24 C19 C20 C21 0.4(7)
C18 C19 C20 C21 178.0(5)
C20 C21 C22 C23 -1.5(9)
C24 C23 C22 C21 1.3(9)
C30 C29 C28 C27 0.0(9)
C26 C27 C28 C29 -0.5(9)
C7 C6 C5 C4 -2.9(11)
C6 C5 C4 C3 2.1(12)
C2 C3 C4 C5 0.4(10)
